data_7006280
loop_
_publ_author_name
'Raabe, Ines'
'R\"ohr, Caroline'
'Krossing, Ingo'

_publ_section_title
;
 Exploring the chemistry of free CI3+: reactions with the weak Lewis
 bases PX3 (X = Cl-I), AsI3 and Et2O.
;
_journal_issue 46
_journal_name_full 'Dalton transactions (Cambridge, England : 2003)'
_journal_page_first 5376
_journal_page_last 5386
_journal_paper_doi 10.1039/b711639j
_journal_year 2007
_chemical_formula_sum 'C17 Al Cl3 F36 I3 O4 P'
_chemical_formula_weight 1497.17
_chemical_name_systematic
;
?
;
_space_group_IT_number 14
_symmetry_cell_setting monoclinic
_symmetry_space_group_name_Hall '-P 2ybc'
_symmetry_space_group_name_H-M 'P 1 21/c 1'
_atom_sites_solution_primary direct
_atom_sites_solution_secondary difmap
_audit_creation_method SHELXL-97
_cell_angle_alpha 90.00
_cell_angle_beta 90.01(3)
_cell_angle_gamma 90.00
_cell_formula_units_Z 4
_cell_length_a 13.832(3)
_cell_length_b 13.833(3)
_cell_length_c 19.886(4)
_cell_measurement_reflns_used 13942
_cell_measurement_temperature 108(2)
_cell_measurement_theta_max 32.26
_cell_measurement_theta_min 1.02
_cell_volume 3804.9(14)
_computing_cell_refinement 'Bruker SMART'
_computing_data_collection 'Bruker SMART'
_computing_data_reduction 'Bruker SAINT'
_computing_molecular_graphics '<i>Diamond 3.1</i> (Crystal Impact, 2006)'
_computing_publication_material '<i>SHELXL-97</i> (Sheldrick, 1997)'
_computing_structure_refinement '<i>SHELXL-97</i> (Sheldrick, 1997)'
_computing_structure_solution '<i>SHELXS-97</i> (Sheldrick, 1990)'
_diffrn_ambient_temperature 108(2)
_diffrn_measured_fraction_theta_full 0.997
_diffrn_measured_fraction_theta_max 0.997
_diffrn_measurement_device_type 'Bruker APEX II'
_diffrn_measurement_method \f-scans
_diffrn_radiation_monochromator graphite
_diffrn_radiation_source 'fine-focus sealed tube'
_diffrn_radiation_type MoK\a
_diffrn_radiation_wavelength 0.71073
_diffrn_reflns_av_R_equivalents 0.0611
_diffrn_reflns_av_sigmaI/netI 0.0362
_diffrn_reflns_limit_h_max 20
_diffrn_reflns_limit_h_min -20
_diffrn_reflns_limit_k_max 20
_diffrn_reflns_limit_k_min -20
_diffrn_reflns_limit_l_max 29
_diffrn_reflns_limit_l_min -29
_diffrn_reflns_number 132295
_diffrn_reflns_theta_full 32.26
_diffrn_reflns_theta_max 32.26
_diffrn_reflns_theta_min 1.02
_exptl_absorpt_coefficient_mu 2.948
_exptl_absorpt_correction_T_max 0.745
_exptl_absorpt_correction_T_min 0.709
_exptl_absorpt_correction_type multi-scan
_exptl_crystal_colour orange-yellow
_exptl_crystal_density_diffrn 2.614
_exptl_crystal_density_method 'not measured'
_exptl_crystal_description plate
_exptl_crystal_F_000 2784
_exptl_crystal_size_max 0.2
_exptl_crystal_size_mid 0.1
_exptl_crystal_size_min 0.1
_refine_diff_density_max 2.421
_refine_diff_density_min -1.199
_refine_diff_density_rms 0.151
_refine_ls_extinction_method none
_refine_ls_goodness_of_fit_ref 1.039
_refine_ls_matrix_type full
_refine_ls_number_parameters 627
_refine_ls_number_reflns 13942
_refine_ls_number_restraints 0
_refine_ls_restrained_S_all 1.039
_refine_ls_R_factor_all 0.0805
_refine_ls_R_factor_gt 0.0443
_refine_ls_shift/su_max 2.552
_refine_ls_shift/su_mean 0.075
_refine_ls_structure_factor_coef Fsqd
_refine_ls_weighting_details 'calc w=1/[\s^2^(Fo^2^)+(0.0581P)^2^+6.8647P] where P=(Fo^2^+2Fc^2^)/3'
_refine_ls_weighting_scheme calc
_refine_ls_wR_factor_gt 0.1065
_refine_ls_wR_factor_ref 0.1267
_reflns_number_gt 9101
_reflns_number_total 13942
_reflns_threshold_expression >2sigma(I)
_cod_data_source_file b711639j.txt
_cod_data_source_block p21c
_cod_original_cell_volume 3804.9(13)
_cod_original_sg_symbol_H-M ' P 21/c'
_cod_database_code 7006280

loop_
_symmetry_equiv_pos_as_xyz
'x, y, z'
'-x, y+1/2, -z+1/2'
'-x, -y, -z'
'x, -y-1/2, z-1/2'

loop_
_atom_site_label
_atom_site_type_symbol
_atom_site_fract_x
_atom_site_fract_y
_atom_site_fract_z
_atom_site_U_iso_or_equiv
_atom_site_adp_type
_atom_site_occupancy
_atom_site_symmetry_multiplicity
_atom_site_calc_flag
_atom_site_refinement_flags
_atom_site_disorder_assembly
_atom_site_disorder_group
I1 I 0.249852(8) 0.750005(8) 0.298541(3) 0.02775(2) Uani 1 1 d . . .
I2 I 0.415637(15) 0.820443(18) 0.169995(13) 0.04289(6) Uani 0.50 1 d P . .
I3 I 0.174006(17) 0.913716(16) 0.170628(14) 0.03853(6) Uani 0.50 1 d P . .
I4 I 0.083909(17) 0.67975(2) 0.170116(15) 0.04434(7) Uani 0.50 1 d P . .
I5 I 0.325823(17) 0.586328(16) 0.171258(14) 0.03894(6) Uani 0.50 1 d P . .
Cl2 Cl 0.41724(4) 0.82687(4) 0.17936(3) 0.01378(10) Uiso 0.50 1 d P . .
Cl3 Cl 0.18216(4) 0.91953(4) 0.17895(3) 0.01096(12) Uani 0.50 1 d P . .
Cl4 Cl 0.08410(4) 0.67345(4) 0.17866(3) 0.01216(10) Uiso 0.50 1 d P . .
Cl5 Cl 0.31714(4) 0.57977(4) 0.17759(3) 0.01368(12) Uani 0.50 1 d P . .
Cl1 Cl 0.25016(5) 0.74998(4) 0.048925(15) 0.05315(13) Uani 1 1 d . . .
Al1 Al 0.24989(3) 0.24980(3) -0.00025(6) 0.01421(7) Uani 1 1 d . . .
O1 O 0.33920(7) 0.19705(7) 0.04993(5) 0.0204(2) Uani 1 1 d . . .
O2 O 0.16111(7) 0.30259(7) 0.04971(5) 0.0220(2) Uani 1 1 d . . .
O3 O 0.30258(7) 0.33857(7) -0.04909(5) 0.0221(2) Uani 1 1 d . . .
O4 O 0.19745(7) 0.16189(7) -0.04931(5) 0.0217(2) Uani 1 1 d . . .
C1 C 0.41728(10) 0.20689(10) 0.08741(7) 0.0209(3) Uani 1 1 d . . .
C2 C 0.40908(14) 0.29761(11) 0.13687(10) 0.0398(5) Uani 1 1 d . . .
C3 C 0.50941(10) 0.22530(11) 0.04203(8) 0.0248(3) Uani 1 1 d . . .
C4 C 0.43537(10) 0.11521(10) 0.13002(8) 0.0242(3) Uani 1 1 d . . .
C5 C 0.08139(10) 0.29270(9) 0.08732(7) 0.0189(3) Uani 1 1 d . . .
C6 C -0.00845(11) 0.27370(10) 0.04227(7) 0.0233(3) Uani 1 1 d . . .
C7 C 0.09103(11) 0.20180(10) 0.13620(9) 0.0435(4) Uani 1 1 d . . .
C8 C 0.06448(11) 0.38454(10) 0.12998(8) 0.0256(3) Uani 1 1 d . . .
C9 C 0.28900(10) 0.41951(9) -0.08780(7) 0.0191(3) Uani 1 1 d . . .
C10 C 0.20746(15) 0.40732(12) -0.13543(10) 0.0449(5) Uani 1 1 d . . .
C11 C 0.2795(4) 0.50620(16) -0.04375(12) 0.1047(16) Uani 1 1 d . . .
C12 C 0.38021(16) 0.42715(16) -0.13305(10) 0.0795(6) Uani 1 1 d . . .
C13 C 0.21074(10) 0.08136(9) -0.08827(7) 0.0192(3) Uani 1 1 d . . .
C14 C 0.29489(17) 0.09139(14) -0.13611(11) 0.0457(6) Uani 1 1 d . . .
C15 C 0.2207(3) -0.00686(13) -0.04283(11) 0.0912(11) Uani 1 1 d . . .
C16 C 0.1201(2) 0.07143(15) -0.13197(14) 0.0731(8) Uani 1 1 d . . .
F1 F 0.35036(8) 0.26503(12) 0.18928(6) 0.0690(5) Uani 1 1 d . . .
F2 F 0.36820(9) 0.37334(7) 0.10441(6) 0.0452(3) Uani 1 1 d . . .
F3 F 0.49575(9) 0.32672(8) 0.15987(7) 0.0491(4) Uani 1 1 d . . .
F4 F 0.59449(7) 0.21241(9) 0.07407(6) 0.0451(3) Uani 1 1 d . . .
F5 F 0.51072(7) 0.31341(9) 0.01782(6) 0.0586(3) Uani 1 1 d . . .
F6 F 0.50869(8) 0.16400(11) -0.00862(6) 0.0542(4) Uani 1 1 d . . .
F7 F 0.35029(9) 0.08524(8) 0.15709(6) 0.0463(3) Uani 1 1 d . . .
F8 F 0.46386(10) 0.04268(8) 0.09121(6) 0.0517(4) Uani 1 1 d . . .
F9 F 0.49912(8) 0.12878(8) 0.18021(6) 0.0428(3) Uani 1 1 d . . .
F10 F -0.01004(8) 0.18379(10) 0.01867(6) 0.0569(4) Uani 1 1 d . . .
F11 F -0.09452(7) 0.28752(9) 0.07401(6) 0.0440(3) Uani 1 1 d . . .
F12 F -0.00916(8) 0.33609(11) -0.00805(6) 0.0530(4) Uani 1 1 d . . .
F13 F 0.14912(8) 0.23441(12) 0.18929(6) 0.0638(5) Uani 1 1 d . . .
F14 F 0.13106(8) 0.12759(7) 0.10433(5) 0.0464(3) Uani 1 1 d . . .
F15 F 0.00451(7) 0.17386(7) 0.15980(6) 0.0508(3) Uani 1 1 d . . .
F16 F 0.14975(8) 0.41567(8) 0.15624(6) 0.0463(3) Uani 1 1 d . . .
F17 F 0.03662(9) 0.45700(7) 0.09095(6) 0.0490(3) Uani 1 1 d . . .
F18 F 0.00177(7) 0.37195(7) 0.17957(5) 0.0422(3) Uani 1 1 d . . .
F19 F 0.22631(11) 0.34991(11) -0.18936(8) 0.0616(5) Uani 1 1 d . . .
F20 F 0.13135(8) 0.36966(9) -0.10613(7) 0.0562(4) Uani 1 1 d . . .
F21 F 0.17575(10) 0.49181(9) -0.16240(7) 0.0539(4) Uani 1 1 d . . .
F22 F 0.18004(8) 0.50330(8) -0.02060(7) 0.0832(4) Uani 1 1 d . . .
F23 F 0.28966(12) 0.59008(7) -0.07589(5) 0.0560(4) Uani 1 1 d . . .
F24 F 0.33503(13) 0.50660(9) 0.01025(6) 0.0637(5) Uani 1 1 d . . .
F25 F 0.45359(9) 0.47065(9) -0.08732(9) 0.0792(5) Uani 1 1 d . . .
F26 F 0.41147(8) 0.35079(8) -0.15703(5) 0.0550(3) Uani 1 1 d . . .
F27 F 0.37163(9) 0.49411(8) -0.18073(5) 0.0489(3) Uani 1 1 d . . .
F28 F 0.27443(9) 0.15108(9) -0.18780(6) 0.0597(4) Uani 1 1 d . . .
F29 F 0.36887(8) 0.13144(9) -0.10668(7) 0.0593(4) Uani 1 1 d . . .
F30 F 0.32348(8) 0.00904(8) -0.16297(6) 0.0543(3) Uani 1 1 d . . .
F31 F 0.32095(12) -0.00471(10) -0.02171(10) 0.0875(5) Uani 1 1 d . . .
F32 F 0.21111(12) -0.08985(7) -0.07580(5) 0.0562(4) Uani 1 1 d . . .
F33 F 0.16401(10) -0.00634(8) 0.00952(5) 0.0604(3) Uani 1 1 d . . .
F34 F 0.04698(8) 0.02905(9) -0.08638(8) 0.0773(4) Uani 1 1 d . . .
F35 F 0.08894(10) 0.15022(9) -0.15663(7) 0.0530(4) Uani 1 1 d . . .
F36 F 0.12791(10) 0.00603(9) -0.18117(6) 0.0479(3) Uani 1 1 d . . .
P1 P 0.19821(11) 0.77120(11) 0.14385(8) 0.0235(3) Uiso 0.25 1 d P . .
P2 P 0.26972(11) 0.80255(11) 0.14257(8) 0.0213(3) Uiso 0.25 1 d P . .
P3 P 0.30148(10) 0.72811(10) 0.14376(7) 0.0193(3) Uiso 0.25 1 d P . .
P4 P 0.23081(11) 0.69706(11) 0.14263(8) 0.0213(3) Uiso 0.25 1 d P . .
C02 C 0.2326(3) 0.7025(4) 0.2009(2) 0.0150(8) Uiso 0.25 1 d P . .
C04 C 0.2660(3) 0.8014(3) 0.1996(2) 0.0138(8) Uiso 0.25 1 d P . .
C03 C 0.2097(3) 0.7677(3) 0.1962(2) 0.0135(8) Uiso 0.25 1 d P . .
C01 C 0.2903(3) 0.7288(3) 0.1964(2) 0.0092(7) Uiso 0.25 1 d P . .

loop_
_atom_site_aniso_label
_atom_site_aniso_U_11
_atom_site_aniso_U_22
_atom_site_aniso_U_33
_atom_site_aniso_U_23
_atom_site_aniso_U_13
_atom_site_aniso_U_12
I1 0.03463(4) 0.03268(4) 0.01594(2) 0.00005(4) 0.00066(3) 0.00013(10)
I2 0.02533(8) 0.04864(12) 0.05471(13) 0.00124(10) 0.00945(9) -0.01443(8)
I3 0.03792(10) 0.02441(9) 0.05326(13) 0.00698(9) 0.00033(10) 0.00964(8)
I4 0.02552(9) 0.05003(13) 0.05746(15) -0.00230(12) -0.00834(10) -0.01406(9)
I5 0.03886(11) 0.02281(9) 0.05513(13) -0.00610(9) 0.00152(10) 0.00923(8)
Cl3 0.0141(2) 0.0118(2) 0.0069(2) -0.00205(18) -0.00724(19) -0.00626(19)
Cl5 0.0138(2) 0.0136(2) 0.0136(2) 0.00190(18) 0.00860(17) -0.00720(18)
Cl1 0.0848(3) 0.0576(3) 0.01710(11) -0.0008(2) 0.0004(2) -0.0069(6)
Al1 0.01690(13) 0.01031(13) 0.01542(10) 0.00007(14) 0.00101(13) 0.0004(3)
O1 0.0188(4) 0.0210(4) 0.0213(4) 0.0058(4) -0.0046(4) -0.0002(4)
O2 0.0198(4) 0.0199(4) 0.0264(4) -0.0054(4) 0.0059(4) 0.0007(3)
O3 0.0215(4) 0.0175(4) 0.0273(5) 0.0095(4) -0.0001(4) 0.0005(4)
O4 0.0229(4) 0.0139(4) 0.0283(5) -0.0068(4) 0.0020(4) 0.0011(4)
C1 0.0223(6) 0.0189(5) 0.0215(6) -0.0007(5) 0.0039(5) 0.0003(5)
C2 0.0451(9) 0.0212(6) 0.0531(10) -0.0245(6) -0.0224(8) 0.0144(6)
C3 0.0163(5) 0.0283(6) 0.0298(6) 0.0129(5) 0.0001(5) -0.0036(5)
C4 0.0235(6) 0.0183(5) 0.0309(7) -0.0044(5) -0.0025(5) 0.0099(5)
C5 0.0218(6) 0.0162(5) 0.0189(6) 0.0022(5) -0.0034(5) -0.0028(5)
C6 0.0256(6) 0.0224(6) 0.0220(6) -0.0118(5) -0.0006(5) -0.0036(5)
C7 0.0415(7) 0.0243(6) 0.0647(8) 0.0336(5) 0.0314(6) 0.0238(5)
C8 0.0309(6) 0.0159(5) 0.0302(7) -0.0003(5) 0.0044(6) 0.0088(5)
C9 0.0249(6) 0.0117(5) 0.0208(5) 0.0063(4) 0.0046(5) -0.0049(4)
C10 0.0655(11) 0.0233(7) 0.0460(9) 0.0028(7) 0.0161(8) 0.0064(7)
C11 0.263(5) 0.0227(9) 0.0282(10) 0.0133(8) -0.0260(18) -0.0009(17)
C12 0.0926(11) 0.0687(10) 0.0772(9) 0.0575(7) 0.0611(8) 0.0489(9)
C13 0.0244(6) 0.0099(5) 0.0234(6) -0.0066(5) -0.0072(5) -0.0022(5)
C14 0.0631(12) 0.0342(9) 0.0397(10) -0.0025(8) -0.0103(10) 0.0097(9)
C15 0.222(3) 0.0098(6) 0.0421(10) -0.0093(7) 0.0317(14) -0.0110(12)
C16 0.0909(16) 0.0437(8) 0.0847(15) -0.0449(9) -0.0509(13) 0.0368(9)
F1 0.0265(5) 0.1526(13) 0.0279(5) -0.0219(6) 0.0029(4) 0.0146(6)
F2 0.0602(7) 0.0190(4) 0.0565(7) -0.0082(4) -0.0255(6) 0.0149(4)
F3 0.0436(6) 0.0301(5) 0.0737(8) -0.0167(5) -0.0340(6) 0.0078(5)
F4 0.0203(4) 0.0585(6) 0.0564(6) 0.0016(6) -0.0014(4) 0.0020(5)
F5 0.0229(4) 0.0931(8) 0.0596(6) 0.0465(5) 0.0003(4) -0.0127(5)
F6 0.0262(5) 0.1032(10) 0.0331(5) -0.0082(6) 0.0015(4) 0.0061(6)
F7 0.0513(6) 0.0412(5) 0.0464(6) 0.0171(5) 0.0003(5) -0.0114(5)
F8 0.0783(8) 0.0242(5) 0.0526(7) 0.0047(5) -0.0169(6) 0.0108(5)
F9 0.0457(6) 0.0350(5) 0.0476(6) 0.0172(5) -0.0219(5) -0.0048(5)
F10 0.0244(5) 0.0893(8) 0.0570(6) -0.0422(6) 0.0022(5) -0.0114(5)
F11 0.0231(4) 0.0564(6) 0.0526(6) -0.0005(6) 0.0015(4) -0.0010(5)
F12 0.0272(5) 0.0955(9) 0.0364(6) 0.0009(6) -0.0022(4) 0.0057(6)
F13 0.0278(5) 0.1388(12) 0.0247(5) 0.0171(6) -0.0033(4) 0.0121(6)
F14 0.0599(5) 0.0191(4) 0.0603(5) 0.0090(4) 0.0274(4) 0.0135(4)
F15 0.0465(5) 0.0322(5) 0.0738(6) 0.0191(4) 0.0364(4) 0.0056(4)
F16 0.0446(6) 0.0432(5) 0.0512(6) -0.0204(5) 0.0037(5) -0.0119(5)
F17 0.0762(7) 0.0221(4) 0.0486(5) -0.0059(4) 0.0157(5) 0.0085(5)
F18 0.0424(4) 0.0369(5) 0.0471(5) -0.0160(4) 0.0236(4) -0.0053(4)
F19 0.0595(8) 0.0672(9) 0.0580(8) -0.0093(7) -0.0317(7) -0.0059(7)
F20 0.0339(5) 0.0472(6) 0.0875(9) 0.0281(6) -0.0102(6) -0.0112(5)
F21 0.0491(7) 0.0461(6) 0.0664(7) 0.0275(6) -0.0147(6) 0.0027(5)
F22 0.0873(6) 0.0469(6) 0.1154(7) 0.0271(5) 0.0810(5) 0.0328(5)
F23 0.1266(11) 0.0147(4) 0.0265(5) 0.0067(4) 0.0016(6) -0.0022(6)
F24 0.1286(12) 0.0321(6) 0.0303(6) -0.0088(5) -0.0347(7) 0.0071(7)
F25 0.0421(6) 0.0566(6) 0.1388(12) 0.0511(7) -0.0411(7) -0.0322(5)
F26 0.0624(5) 0.0451(6) 0.0575(5) 0.0122(5) 0.0416(4) 0.0221(4)
F27 0.0629(6) 0.0513(6) 0.0326(4) 0.0191(4) 0.0175(4) -0.0013(5)
F28 0.0668(6) 0.0617(7) 0.0504(6) 0.0124(5) 0.0313(5) -0.0062(6)
F29 0.0298(5) 0.0527(6) 0.0954(8) -0.0398(6) 0.0157(5) -0.0142(5)
F30 0.0485(6) 0.0464(5) 0.0680(6) -0.0300(5) 0.0197(5) 0.0034(5)
F31 0.0873(8) 0.0531(7) 0.1221(12) -0.0312(8) -0.0836(7) 0.0388(6)
F32 0.1295(11) 0.0107(4) 0.0285(5) -0.0062(4) 0.0001(6) -0.0016(5)
F33 0.1153(9) 0.0318(5) 0.0341(4) 0.0092(4) 0.0364(5) 0.0083(6)
F34 0.0421(5) 0.0586(6) 0.1313(9) -0.0560(6) 0.0398(6) -0.0312(5)
F35 0.0640(7) 0.0433(6) 0.0517(7) -0.0084(6) -0.0360(6) 0.0207(5)
F36 0.0615(7) 0.0500(6) 0.0322(5) -0.0208(5) -0.0137(5) 0.0017(6)

loop_
_atom_type_symbol
_atom_type_description
_atom_type_scat_dispersion_real
_atom_type_scat_dispersion_imag
_atom_type_scat_source
C C 0.0033 0.0016 'International Tables Vol C Tables 4.2.6.8 and 6.1.1.4'
O O 0.0106 0.0060 'International Tables Vol C Tables 4.2.6.8 and 6.1.1.4'
F F 0.0171 0.0103 'International Tables Vol C Tables 4.2.6.8 and 6.1.1.4'
Al Al 0.0645 0.0514 'International Tables Vol C Tables 4.2.6.8 and 6.1.1.4'
P P 0.1023 0.0942 'International Tables Vol C Tables 4.2.6.8 and 6.1.1.4'
Cl Cl 0.1484 0.1585 'International Tables Vol C Tables 4.2.6.8 and 6.1.1.4'
I I -0.4742 1.8119 'International Tables Vol C Tables 4.2.6.8 and 6.1.1.4'

loop_
_geom_angle_atom_site_label_1
_geom_angle_atom_site_label_2
_geom_angle_atom_site_label_3
_geom_angle
_geom_angle_site_symmetry_1
_geom_angle_site_symmetry_3
_geom_angle_publ_flag
C02 I1 C04 40.53(19) . . ?
C02 I1 C03 26.47(19) . . ?
C04 I1 C03 24.86(18) . . ?
C02 I1 C01 24.24(18) . . ?
C04 I1 C01 29.03(17) . . ?
C03 I1 C01 33.87(17) . . ?
P3 I2 P2 30.91(6) . . ?
P3 I2 C04 43.49(13) . . ?
P2 I2 C04 30.78(14) . . ?
P3 I2 C01 28.26(12) . . ?
P2 I2 C01 40.74(12) . . ?
C04 I2 C01 28.02(17) . . ?
P1 I3 C04 42.60(14) . . ?
P1 I3 P2 29.98(6) . . ?
C04 I3 P2 31.41(14) . . ?
P1 I3 C03 28.96(14) . . ?
C04 I3 C03 24.80(18) . . ?
P2 I3 C03 39.52(13) . . ?
P1 I4 P4 30.88(6) . . ?
P1 I4 C02 42.76(14) . . ?
P4 I4 C02 31.43(14) . . ?
P1 I4 C03 28.45(13) . . ?
P4 I4 C03 40.06(13) . . ?
C02 I4 C03 25.48(18) . . ?
P3 I5 C01 29.48(13) . . ?
P3 I5 P4 29.73(6) . . ?
C01 I5 P4 39.59(13) . . ?
P3 I5 C02 42.46(14) . . ?
C01 I5 C02 24.01(17) . . ?
P4 I5 C02 31.78(14) . . ?
C04 Cl2 P2 30.23(14) . . ?
C04 Cl2 P3 42.30(13) . . ?
P2 Cl2 P3 29.38(5) . . ?
C04 Cl2 C01 27.80(17) . . ?
P2 Cl2 C01 39.64(12) . . ?
P3 Cl2 C01 27.39(12) . . ?
C04 Cl3 P2 31.31(14) . . ?
C04 Cl3 C03 24.78(18) . . ?
P2 Cl3 C03 38.92(13) . . ?
C04 Cl3 P1 41.76(14) . . ?
P2 Cl3 P1 28.91(6) . . ?
C03 Cl3 P1 28.13(13) . . ?
C02 Cl4 P4 31.22(14) . . ?
C02 Cl4 P1 42.07(14) . . ?
P4 Cl4 P1 29.74(6) . . ?
C02 Cl4 C03 25.52(18) . . ?
P4 Cl4 C03 39.39(13) . . ?
P1 Cl4 C03 27.80(13) . . ?
C02 Cl5 C01 24.02(17) . . ?
C02 Cl5 P4 31.77(14) . . ?
C01 Cl5 P4 38.91(13) . . ?
C02 Cl5 P3 41.69(14) . . ?
C01 Cl5 P3 28.46(12) . . ?
P4 Cl5 P3 28.73(5) . . ?
P4 Cl1 P2 45.32(6) . . ?
P4 Cl1 P3 30.52(6) . . ?
P2 Cl1 P3 32.05(6) . . ?
P4 Cl1 P1 32.03(6) . . ?
P2 Cl1 P1 30.87(6) . . ?
P3 Cl1 P1 44.60(6) . . ?
O4 Al1 O3 111.21(8) . . ?
O4 Al1 O2 108.85(5) . . ?
O3 Al1 O2 108.69(5) . . ?
O4 Al1 O1 109.08(5) . . ?
O3 Al1 O1 108.65(5) . . ?
O2 Al1 O1 110.36(8) . . ?
C1 O1 Al1 149.11(9) . . ?
C5 O2 Al1 148.96(9) . . ?
C9 O3 Al1 146.96(9) . . ?
C13 O4 Al1 147.11(9) . . ?
O1 C1 C4 110.95(11) . . ?
O1 C1 C3 110.71(11) . . ?
C4 C1 C3 108.32(11) . . ?
O1 C1 C2 111.75(12) . . ?
C4 C1 C2 108.57(12) . . ?
C3 C1 C2 106.37(12) . . ?
F3 C2 F2 107.62(13) . . ?
F3 C2 F1 111.18(16) . . ?
F2 C2 F1 111.26(15) . . ?
F3 C2 C1 112.40(14) . . ?
F2 C2 C1 110.11(15) . . ?
F1 C2 C1 104.31(13) . . ?
F5 C3 F6 108.55(13) . . ?
F5 C3 F4 106.50(12) . . ?
F6 C3 F4 106.41(12) . . ?
F5 C3 C1 111.73(12) . . ?
F6 C3 C1 109.07(12) . . ?
F4 C3 C1 114.31(12) . . ?
F8 C4 F9 110.04(13) . . ?
F8 C4 F7 104.90(12) . . ?
F9 C4 F7 108.44(13) . . ?
F8 C4 C1 110.49(13) . . ?
F9 C4 C1 113.48(12) . . ?
F7 C4 C1 109.11(11) . . ?
O2 C5 C8 110.31(11) . . ?
O2 C5 C6 110.71(11) . . ?
C8 C5 C6 109.54(11) . . ?
O2 C5 C7 110.61(11) . . ?
C8 C5 C7 109.04(11) . . ?
C6 C5 C7 106.54(11) . . ?
F12 C6 F10 110.09(13) . . ?
F12 C6 F11 104.65(12) . . ?
F10 C6 F11 106.30(12) . . ?
F12 C6 C5 109.38(12) . . ?
F10 C6 C5 112.02(12) . . ?
F11 C6 C5 114.10(12) . . ?
F14 C7 F15 108.43(12) . . ?
F14 C7 F13 111.68(13) . . ?
F15 C7 F13 109.89(14) . . ?
F14 C7 C5 110.72(13) . . ?
F15 C7 C5 111.45(12) . . ?
F13 C7 C5 104.67(12) . . ?
F18 C8 F17 110.19(12) . . ?
F18 C8 F16 108.88(13) . . ?
F17 C8 F16 103.75(12) . . ?
F18 C8 C5 113.56(12) . . ?
F17 C8 C5 110.15(12) . . ?
F16 C8 C5 109.86(12) . . ?
O3 C9 C10 111.71(12) . . ?
O3 C9 C11 109.81(13) . . ?
C10 C9 C11 113.6(2) . . ?
O3 C9 C12 105.64(12) . . ?
C10 C9 C12 104.81(14) . . ?
C11 C9 C12 110.9(2) . . ?
F20 C10 F21 104.95(16) . . ?
F20 C10 F19 105.82(16) . . ?
F21 C10 F19 104.66(16) . . ?
F20 C10 C9 111.84(16) . . ?
F21 C10 C9 113.57(14) . . ?
F19 C10 C9 115.11(16) . . ?
F24 C11 F23 109.0(3) . . ?
F24 C11 F22 107.1(2) . . ?
F23 C11 F22 106.0(3) . . ?
F24 C11 C9 115.5(3) . . ?
F23 C11 C9 114.17(18) . . ?
F22 C11 C9 104.3(2) . . ?
F26 C12 F27 110.54(16) . . ?
F26 C12 F25 110.01(17) . . ?
F27 C12 F25 102.39(16) . . ?
F26 C12 C9 116.69(17) . . ?
F27 C12 C9 112.81(16) . . ?
F25 C12 C9 103.13(14) . . ?
O4 C13 C14 112.66(12) . . ?
O4 C13 C15 109.14(13) . . ?
C14 C13 C15 112.19(18) . . ?
O4 C13 C16 106.50(13) . . ?
C14 C13 C16 106.37(16) . . ?
C15 C13 C16 109.76(18) . . ?
F29 C14 F30 108.29(18) . . ?
F29 C14 F28 104.29(16) . . ?
F30 C14 F28 106.45(17) . . ?
F29 C14 C13 111.20(17) . . ?
F30 C14 C13 114.01(16) . . ?
F28 C14 C13 112.02(17) . . ?
F33 C15 F32 109.8(2) . . ?
F33 C15 F31 110.1(2) . . ?
F32 C15 F31 104.8(2) . . ?
F33 C15 C13 114.5(2) . . ?
F32 C15 C13 112.96(17) . . ?
F31 C15 C13 104.0(2) . . ?
F35 C16 F36 109.0(2) . . ?
F35 C16 F34 110.2(2) . . ?
F36 C16 F34 103.64(17) . . ?
F35 C16 C13 114.80(18) . . ?
F36 C16 C13 114.18(19) . . ?
F34 C16 C13 104.32(18) . . ?
C03 P1 P2 84.5(3) . . ?
C03 P1 P4 85.3(3) . . ?
P2 P1 P4 89.91(16) . . ?
C03 P1 C04 36.3(3) . . ?
P2 P1 C04 48.6(2) . . ?
P4 P1 C04 91.1(2) . . ?
C03 P1 P3 81.1(3) . . ?
P2 P1 P3 46.33(11) . . ?
P4 P1 P3 43.63(11) . . ?
C04 P1 P3 62.3(2) . . ?
C03 P1 C02 37.3(3) . . ?
P2 P1 C02 89.0(2) . . ?
P4 P1 C02 48.2(2) . . ?
C04 P1 C02 56.2(3) . . ?
P3 P1 C02 58.90(19) . . ?
C03 P1 C01 44.4(3) . . ?
P2 P1 C01 58.78(18) . . ?
P4 P1 C01 54.03(17) . . ?
C04 P1 C01 37.1(2) . . ?
P3 P1 C01 36.78(15) . . ?
C02 P1 C01 30.3(2) . . ?
C03 P1 Cl1 148.6(3) . . ?
P2 P1 Cl1 73.35(12) . . ?
P4 P1 Cl1 72.94(11) . . ?
C04 P1 Cl1 120.0(2) . . ?
P3 P1 Cl1 67.58(8) . . ?
C02 P1 Cl1 118.7(2) . . ?
C01 P1 Cl1 104.33(16) . . ?
C03 P1 I3 79.3(3) . . ?
P2 P1 I3 76.81(11) . . ?
P4 P1 I3 160.49(15) . . ?
C04 P1 I3 69.42(19) . . ?
P3 P1 I3 121.10(10) . . ?
C02 P1 I3 116.4(2) . . ?
C01 P1 I3 106.50(16) . . ?
Cl1 P1 I3 115.60(7) . . ?
C03 P1 I4 80.8(3) . . ?
P2 P1 I4 160.21(15) . . ?
P4 P1 I4 75.87(11) . . ?
C04 P1 I4 116.9(2) . . ?
P3 P1 I4 117.71(10) . . ?
C02 P1 I4 71.26(19) . . ?
C01 P1 I4 101.45(16) . . ?
Cl1 P1 I4 114.22(8) . . ?
I3 P1 I4 112.94(7) . . ?
C03 P1 Cl3 75.1(3) . . ?
P2 P1 Cl3 73.91(11) . . ?
P4 P1 Cl3 155.49(14) . . ?
C04 P1 Cl3 64.41(19) . . ?
P3 P1 Cl3 117.20(10) . . ?
C02 P1 Cl3 111.9(2) . . ?
C01 P1 Cl3 101.48(16) . . ?
Cl1 P1 Cl3 117.88(7) . . ?
I3 P1 Cl3 5.023(18) . . ?
I4 P1 Cl3 114.37(7) . . ?
C03 P1 Cl4 76.6(3) . . ?
P2 P1 Cl4 156.19(15) . . ?
P4 P1 Cl4 74.44(11) . . ?
C04 P1 Cl4 112.7(2) . . ?
P3 P1 Cl4 115.31(10) . . ?
C02 P1 Cl4 67.18(19) . . ?
C01 P1 Cl4 97.41(16) . . ?
Cl1 P1 Cl4 117.21(8) . . ?
I3 P1 Cl4 112.96(7) . . ?
I4 P1 Cl4 4.364(18) . . ?
Cl3 P1 Cl4 114.00(7) . . ?
P1 P2 P3 89.40(16) . . ?
P1 P2 C04 85.9(3) . . ?
P3 P2 C04 89.1(3) . . ?
P1 P2 C03 47.0(2) . . ?
P3 P2 C03 84.4(2) . . ?
C04 P2 C03 39.3(3) . . ?
P1 P2 C01 83.4(2) . . ?
P3 P2 C01 44.56(19) . . ?
C04 P2 C01 44.7(3) . . ?
C03 P2 C01 49.7(3) . . ?
P1 P2 P4 46.10(12) . . ?
P3 P2 P4 43.36(11) . . ?
C04 P2 P4 88.3(3) . . ?
C03 P2 P4 58.9(2) . . ?
C01 P2 P4 55.18(18) . . ?
P1 P2 C02 55.87(18) . . ?
P3 P2 C02 54.31(18) . . ?
C04 P2 C02 50.2(3) . . ?
C03 P2 C02 30.1(2) . . ?
C01 P2 C02 27.5(2) . . ?
P4 P2 C02 38.12(17) . . ?
P1 P2 Cl1 75.78(12) . . ?
P3 P2 Cl1 74.96(11) . . ?
C04 P2 Cl1 155.6(3) . . ?
C03 P2 Cl1 119.2(2) . . ?
C01 P2 Cl1 115.91(19) . . ?
P4 P2 Cl1 67.43(8) . . ?
C02 P2 Cl1 105.55(17) . . ?
P1 P2 I3 73.20(11) . . ?
P3 P2 I3 155.94(14) . . ?
C04 P2 I3 73.6(3) . . ?
C03 P2 I3 71.6(2) . . ?
C01 P2 I3 115.21(18) . . ?
P4 P2 I3 117.88(10) . . ?
C02 P2 I3 101.68(16) . . ?
Cl1 P2 I3 115.07(8) . . ?
P1 P2 I2 156.76(15) . . ?
P3 P2 I2 74.13(10) . . ?
C04 P2 I2 77.7(3) . . ?
C03 P2 I2 113.7(2) . . ?
C01 P2 I2 73.40(18) . . ?
P4 P2 I2 116.22(10) . . ?
C02 P2 I2 100.90(16) . . ?
Cl1 P2 I2 114.21(8) . . ?
I3 P2 I2 116.65(7) . . ?
P1 P2 Cl3 77.17(11) . . ?
P3 P2 Cl3 155.14(14) . . ?
C04 P2 Cl3 69.4(3) . . ?
C03 P2 Cl3 71.1(2) . . ?
C01 P2 Cl3 112.22(18) . . ?
P4 P2 Cl3 120.78(10) . . ?
C02 P2 Cl3 101.12(16) . . ?
Cl1 P2 Cl3 120.47(8) . . ?
I3 P2 Cl3 5.706(18) . . ?
I2 P2 Cl3 111.40(7) . . ?
P1 P2 Cl2 154.88(15) . . ?
P3 P2 Cl2 76.65(11) . . ?
C04 P2 Cl2 73.2(2) . . ?
C03 P2 Cl2 110.0(2) . . ?
C01 P2 Cl2 72.00(18) . . ?
P4 P2 Cl2 117.74(10) . . ?
C02 P2 Cl2 99.30(16) . . ?
Cl1 P2 Cl2 119.20(8) . . ?
I3 P2 Cl2 112.62(7) . . ?
I2 P2 Cl2 5.009(18) . . ?
Cl3 P2 Cl2 107.26(7) . . ?
C01 P3 P4 83.7(3) . . ?
C01 P3 P2 87.5(3) . . ?
P4 P3 P2 90.60(16) . . ?
C01 P3 C02 34.3(3) . . ?
P4 P3 C02 49.5(2) . . ?
P2 P3 C02 89.1(2) . . ?
C01 P3 P1 82.0(3) . . ?
P4 P3 P1 46.39(12) . . ?
P2 P3 P1 44.26(11) . . ?
C02 P3 P1 60.8(2) . . ?
C01 P3 C04 41.8(3) . . ?
P4 P3 C04 89.3(2) . . ?
P2 P3 C04 45.9(2) . . ?
C02 P3 C04 55.4(3) . . ?
P1 P3 C04 57.73(19) . . ?
C01 P3 C03 45.1(3) . . ?
P4 P3 C03 57.93(19) . . ?
P2 P3 C03 55.57(19) . . ?
C02 P3 C03 33.5(2) . . ?
P1 P3 C03 36.99(17) . . ?
C04 P3 C03 31.5(2) . . ?
C01 P3 Cl1 149.7(3) . . ?
P4 P3 Cl1 73.83(12) . . ?
P2 P3 Cl1 72.98(11) . . ?
C02 P3 Cl1 120.4(2) . . ?
P1 P3 Cl1 67.82(8) . . ?
C04 P3 Cl1 116.54(19) . . ?
C03 P3 Cl1 104.80(18) . . ?
C01 P3 I5 76.7(2) . . ?
P4 P3 I5 76.85(11) . . ?
P2 P3 I5 160.65(14) . . ?
C02 P3 I5 71.56(19) . . ?
P1 P3 I5 121.08(10) . . ?
C04 P3 I5 118.26(19) . . ?
C03 P3 I5 105.09(17) . . ?
Cl1 P3 I5 116.31(7) . . ?
C01 P3 I2 81.9(2) . . ?
P4 P3 I2 159.97(14) . . ?
P2 P3 I2 74.96(11) . . ?
C02 P3 I2 115.3(2) . . ?
P1 P3 I2 117.39(10) . . ?
C04 P3 I2 70.65(18) . . ?
C03 P3 I2 102.09(17) . . ?
Cl1 P3 I2 113.71(7) . . ?
I5 P3 I2 112.96(7) . . ?
C01 P3 Cl5 73.5(2) . . ?
P4 P3 Cl5 73.59(11) . . ?
P2 P3 Cl5 156.23(13) . . ?
C02 P3 Cl5 67.15(19) . . ?
P1 P3 Cl5 117.12(10) . . ?
C04 P3 Cl5 114.78(19) . . ?
C03 P3 Cl5 100.67(17) . . ?
Cl1 P3 Cl5 117.52(7) . . ?
I5 P3 Cl5 4.462(17) . . ?
I2 P3 Cl5 115.06(7) . . ?
C01 P3 Cl2 77.6(2) . . ?
P4 P3 Cl2 156.08(14) . . ?
P2 P3 Cl2 73.97(11) . . ?
C02 P3 Cl2 110.9(2) . . ?
P1 P3 Cl2 115.35(10) . . ?
C04 P3 Cl2 66.78(18) . . ?
C03 P3 Cl2 98.16(17) . . ?
Cl1 P3 Cl2 117.06(7) . . ?
I5 P3 Cl2 112.49(7) . . ?
I2 P3 Cl2 4.423(18) . . ?
Cl5 P3 Cl2 114.26(7) . . ?
P3 P4 P1 89.98(16) . . ?
P3 P4 C02 86.2(3) . . ?
P1 P4 C02 85.8(3) . . ?
P3 P4 C01 47.8(2) . . ?
P1 P4 C01 86.2(2) . . ?
C02 P4 C01 38.4(3) . . ?
P3 P4 C03 84.2(2) . . ?
P1 P4 C03 45.5(2) . . ?
C02 P4 C03 40.6(3) . . ?
C01 P4 C03 50.6(3) . . ?
P3 P4 P2 46.04(11) . . ?
P1 P4 P2 43.99(11) . . ?
C02 P4 P2 86.1(3) . . ?
C01 P4 P2 60.63(19) . . ?
C03 P4 P2 56.5(2) . . ?
P3 P4 C04 56.42(18) . . ?
P1 P4 C04 52.74(18) . . ?
C02 P4 C04 49.4(3) . . ?
C01 P4 C04 33.5(2) . . ?
C03 P4 C04 27.9(2) . . ?
P2 P4 C04 36.73(16) . . ?
P3 P4 Cl1 75.65(12) . . ?
P1 P4 Cl1 75.02(12) . . ?
C02 P4 Cl1 153.4(3) . . ?
C01 P4 Cl1 120.4(2) . . ?
C03 P4 Cl1 116.9(2) . . ?
P2 P4 Cl1 67.25(8) . . ?
C04 P4 Cl1 103.95(16) . . ?
P3 P4 I5 73.42(11) . . ?
P1 P4 I5 156.18(14) . . ?
C02 P4 I5 76.3(3) . . ?
C01 P4 I5 69.99(18) . . ?
C03 P4 I5 114.3(2) . . ?
P2 P4 I5 117.95(10) . . ?
C04 P4 I5 103.45(16) . . ?
Cl1 P4 I5 115.60(7) . . ?
P3 P4 I4 156.67(14) . . ?
P1 P4 I4 73.25(11) . . ?
C02 P4 I4 76.7(3) . . ?
C01 P4 I4 113.41(19) . . ?
C03 P4 I4 72.45(19) . . ?
P2 P4 I4 116.00(10) . . ?
C04 P4 I4 100.25(16) . . ?
Cl1 P4 I4 113.97(8) . . ?
I5 P4 I4 116.65(7) . . ?
P3 P4 Cl5 77.68(11) . . ?
P1 P4 Cl5 156.23(15) . . ?
C02 P4 Cl5 73.3(3) . . ?
C01 P4 Cl5 70.40(19) . . ?
C03 P4 Cl5 112.3(2) . . ?
P2 P4 Cl5 121.38(10) . . ?
C04 P4 Cl5 103.91(16) . . ?
Cl1 P4 Cl5 120.17(8) . . ?
I5 P4 Cl5 5.240(17) . . ?
I4 P4 Cl5 111.55(7) . . ?
P3 P4 Cl4 155.06(15) . . ?
P1 P4 Cl4 75.82(11) . . ?
C02 P4 Cl4 72.6(2) . . ?
C01 P4 Cl4 109.84(19) . . ?
C03 P4 Cl4 71.15(19) . . ?
P2 P4 Cl4 117.62(10) . . ?
C04 P4 Cl4 99.01(16) . . ?
Cl1 P4 Cl4 118.79(8) . . ?
I5 P4 Cl4 112.66(7) . . ?
I4 P4 Cl4 4.848(18) . . ?
Cl5 P4 Cl4 107.50(7) . . ?
C01 C02 C03 84.3(6) . . ?
C01 C02 P4 86.7(5) . . ?
C03 C02 P4 87.6(5) . . ?
C01 C02 C04 47.0(4) . . ?
C03 C02 C04 38.2(4) . . ?
P4 C02 C04 92.9(4) . . ?
C01 C02 P3 42.4(4) . . ?
C03 C02 P3 85.1(4) . . ?
P4 C02 P3 44.31(19) . . ?
C04 C02 P3 64.3(3) . . ?
C01 C02 P1 87.1(5) . . ?
C03 C02 P1 41.8(4) . . ?
P4 C02 P1 46.0(2) . . ?
C04 C02 P1 60.4(3) . . ?
P3 C02 P1 60.3(2) . . ?
C01 C02 P2 52.1(4) . . ?
C03 C02 P2 48.5(4) . . ?
P4 C02 P2 55.7(2) . . ?
C04 C02 P2 37.2(2) . . ?
P3 C02 P2 36.60(13) . . ?
P1 C02 P2 35.12(13) . . ?
C01 C02 I1 82.0(4) . . ?
C03 C02 I1 80.2(4) . . ?
P4 C02 I1 164.1(4) . . ?
C04 C02 I1 71.2(3) . . ?
P3 C02 I1 123.7(3) . . ?
P1 C02 I1 121.8(3) . . ?
P2 C02 I1 108.4(2) . . ?
C01 C02 Cl5 78.9(4) . . ?
C03 C02 Cl5 156.3(5) . . ?
P4 C02 Cl5 75.0(3) . . ?
C04 C02 Cl5 125.4(3) . . ?
P3 C02 Cl5 71.16(19) . . ?
P1 C02 Cl5 120.0(3) . . ?
P2 C02 Cl5 107.8(2) . . ?
I1 C02 Cl5 113.5(2) . . ?
C01 C02 Cl4 157.7(5) . . ?
C03 C02 Cl4 80.8(4) . . ?
P4 C02 Cl4 76.2(3) . . ?
C04 C02 Cl4 118.8(3) . . ?
P3 C02 Cl4 119.3(3) . . ?
P1 C02 Cl4 70.76(19) . . ?
P2 C02 Cl4 105.9(2) . . ?
I1 C02 Cl4 111.5(2) . . ?
Cl5 C02 Cl4 109.6(2) . . ?
C01 C02 I5 74.7(4) . . ?
C03 C02 I5 151.1(5) . . ?
P4 C02 I5 71.9(2) . . ?
C04 C02 I5 120.8(3) . . ?
P3 C02 I5 65.98(18) . . ?
P1 C02 I5 116.2(3) . . ?
P2 C02 I5 102.6(2) . . ?
I1 C02 I5 115.3(2) . . ?
Cl5 C02 I5 5.22(2) . . ?
Cl4 C02 I5 112.3(2) . . ?
C01 C02 I4 152.8(5) . . ?
C03 C02 I4 78.3(4) . . ?
P4 C02 I4 71.9(2) . . ?
C04 C02 I4 115.9(3) . . ?
P3 C02 I4 114.6(3) . . ?
P1 C02 I4 65.97(18) . . ?
P2 C02 I4 101.1(2) . . ?
I1 C02 I4 114.9(2) . . ?
Cl5 C02 I4 110.3(2) . . ?
Cl4 C02 I4 5.02(2) . . ?
I5 C02 I4 112.6(2) . . ?
C03 C04 C01 77.4(5) . . ?
C03 C04 P2 88.4(5) . . ?
C01 C04 P2 86.5(4) . . ?
C03 C04 C02 40.7(4) . . ?
C01 C04 C02 37.5(3) . . ?
P2 C04 C02 92.6(4) . . ?
C03 C04 P1 43.4(4) . . ?
C01 C04 P1 83.7(4) . . ?
P2 C04 P1 45.5(2) . . ?
C02 C04 P1 63.4(3) . . ?
C03 C04 P3 83.4(5) . . ?
C01 C04 P3 41.6(3) . . ?
P2 C04 P3 45.06(19) . . ?
C02 C04 P3 60.3(3) . . ?
P1 C04 P3 60.0(2) . . ?
C03 C04 P4 49.3(4) . . ?
C01 C04 P4 47.6(3) . . ?
P2 C04 P4 55.0(2) . . ?
C02 C04 P4 37.7(2) . . ?
P1 C04 P4 36.18(13) . . ?
P3 C04 P4 34.23(12) . . ?
C03 C04 Cl3 84.8(4) . . ?
C01 C04 Cl3 157.5(5) . . ?
P2 C04 Cl3 79.3(3) . . ?
C02 C04 Cl3 125.4(3) . . ?
P1 C04 Cl3 73.8(2) . . ?
P3 C04 Cl3 123.1(3) . . ?
P4 C04 Cl3 110.0(2) . . ?
C03 C04 I3 80.8(4) . . ?
C01 C04 I3 151.7(5) . . ?
P2 C04 I3 75.0(3) . . ?
C02 C04 I3 121.0(3) . . ?
P1 C04 I3 67.98(19) . . ?
P3 C04 I3 118.2(3) . . ?
P4 C04 I3 104.2(2) . . ?
Cl3 C04 I3 5.86(2) . . ?
C03 C04 I1 78.8(4) . . ?
C01 C04 I1 76.8(4) . . ?
P2 C04 I1 160.7(4) . . ?
C02 C04 I1 68.2(3) . . ?
P1 C04 I1 121.8(3) . . ?
P3 C04 I1 118.3(3) . . ?
P4 C04 I1 105.9(2) . . ?
Cl3 C04 I1 113.4(2) . . ?
I3 C04 I1 116.4(2) . . ?
C03 C04 Cl2 154.0(5) . . ?
C01 C04 Cl2 80.6(3) . . ?
P2 C04 Cl2 76.6(3) . . ?
C02 C04 Cl2 117.9(3) . . ?
P1 C04 Cl2 120.6(3) . . ?
P3 C04 Cl2 70.92(18) . . ?
P4 C04 Cl2 105.1(2) . . ?
Cl3 C04 Cl2 112.4(2) . . ?
I3 C04 Cl2 114.6(2) . . ?
I1 C04 Cl2 109.4(2) . . ?
C03 C04 I2 149.2(5) . . ?
C01 C04 I2 78.2(3) . . ?
P2 C04 I2 71.6(2) . . ?
C02 C04 I2 115.2(3) . . ?
P1 C04 I2 115.3(3) . . ?
P3 C04 I2 65.86(17) . . ?
P4 C04 I2 100.1(2) . . ?
Cl3 C04 I2 112.9(2) . . ?
I3 C04 I2 114.6(2) . . ?
I1 C04 I2 113.4(2) . . ?
Cl2 C04 I2 5.49(2) . . ?
C04 C03 C02 101.1(6) . . ?
C04 C03 P1 100.3(5) . . ?
C02 C03 P1 100.9(5) . . ?
C04 C03 C01 56.7(4) . . ?
C02 C03 C01 45.2(4) . . ?
P1 C03 C01 99.1(4) . . ?
C04 C03 P2 52.2(4) . . ?
C02 C03 P2 101.4(5) . . ?
P1 C03 P2 48.5(2) . . ?
C01 C03 P2 68.1(3) . . ?
C04 C03 P4 102.9(5) . . ?
C02 C03 P4 51.9(4) . . ?
P1 C03 P4 49.2(2) . . ?
C01 C03 P4 62.3(3) . . ?
P2 C03 P4 64.6(2) . . ?
C04 C03 P3 65.1(4) . . ?
C02 C03 P3 61.3(4) . . ?
P1 C03 P3 62.0(2) . . ?
C01 C03 P3 37.2(2) . . ?
P2 C03 P3 40.04(14) . . ?
P4 C03 P3 37.83(14) . . ?
C04 C03 I1 76.4(4) . . ?
C02 C03 I1 73.3(4) . . ?
P1 C03 I1 172.3(4) . . ?
C01 C03 I1 73.3(3) . . ?
P2 C03 I1 126.9(3) . . ?
P4 C03 I1 124.4(3) . . ?
P3 C03 I1 110.4(2) . . ?
C04 C03 I3 74.4(4) . . ?
C02 C03 I3 170.1(5) . . ?
P1 C03 I3 71.8(3) . . ?
C01 C03 I3 128.2(4) . . ?
P2 C03 I3 68.9(2) . . ?
P4 C03 I3 119.9(3) . . ?
P3 C03 I3 108.9(2) . . ?
I1 C03 I3 113.4(2) . . ?
C04 C03 Cl3 70.4(4) . . ?
C02 C03 Cl3 170.3(5) . . ?
P1 C03 Cl3 76.8(3) . . ?
C01 C03 Cl3 125.5(4) . . ?
P2 C03 Cl3 70.0(2) . . ?
P4 C03 Cl3 124.3(3) . . ?
P3 C03 Cl3 109.9(2) . . ?
I1 C03 Cl3 108.1(2) . . ?
I3 C03 Cl3 5.72(2) . . ?
C04 C03 I4 169.7(5) . . ?
C02 C03 I4 76.3(4) . . ?
P1 C03 I4 70.8(3) . . ?
C01 C03 I4 118.4(4) . . ?
P2 C03 I4 118.1(3) . . ?
P4 C03 I4 67.50(19) . . ?
P3 C03 I4 105.3(2) . . ?
I1 C03 I4 111.8(2) . . ?
I3 C03 I4 106.6(2) . . ?
Cl3 C03 I4 111.3(2) . . ?
C04 C03 Cl4 172.3(5) . . ?
C02 C03 Cl4 73.7(4) . . ?
P1 C03 Cl4 75.6(3) . . ?
C01 C03 Cl4 117.0(4) . . ?
P2 C03 Cl4 122.5(3) . . ?
P4 C03 Cl4 69.46(19) . . ?
P3 C03 Cl4 107.2(2) . . ?
I1 C03 Cl4 106.9(2) . . ?
I3 C03 Cl4 109.8(2) . . ?
Cl3 C03 Cl4 114.3(2) . . ?
I4 C03 Cl4 4.98(2) . . ?
C02 C01 P3 103.3(5) . . ?
C02 C01 C04 95.5(6) . . ?
P3 C01 C04 96.6(4) . . ?
C02 C01 C03 50.5(5) . . ?
P3 C01 C03 97.7(4) . . ?
C04 C01 C03 45.8(4) . . ?
C02 C01 P4 54.9(4) . . ?
P3 C01 P4 48.5(2) . . ?
C04 C01 P4 98.9(4) . . ?
C03 C01 P4 67.1(3) . . ?
C02 C01 P2 100.4(5) . . ?
P3 C01 P2 48.0(2) . . ?
C04 C01 P2 48.8(3) . . ?
C03 C01 P2 62.2(3) . . ?
P4 C01 P2 64.2(2) . . ?
C02 C01 P1 62.6(4) . . ?
P3 C01 P1 61.2(2) . . ?
C04 C01 P1 59.2(3) . . ?
C03 C01 P1 36.6(3) . . ?
P4 C01 P1 39.75(14) . . ?
P2 C01 P1 37.85(13) . . ?
C02 C01 I5 81.3(4) . . ?
P3 C01 I5 73.8(2) . . ?
C04 C01 I5 168.8(4) . . ?
C03 C01 I5 128.4(4) . . ?
P4 C01 I5 70.42(18) . . ?
P2 C01 I5 120.9(3) . . ?
P1 C01 I5 110.2(2) . . ?
C02 C01 Cl5 77.1(4) . . ?
P3 C01 Cl5 78.0(2) . . ?
C04 C01 Cl5 169.4(4) . . ?
C03 C01 Cl5 125.3(4) . . ?
P4 C01 Cl5 70.69(18) . . ?
P2 C01 Cl5 124.4(3) . . ?
P1 C01 Cl5 110.3(2) . . ?
I5 C01 Cl5 5.24(2) . . ?
C02 C01 I1 73.8(4) . . ?
P3 C01 I1 169.8(4) . . ?
C04 C01 I1 74.2(4) . . ?
C03 C01 I1 72.8(3) . . ?
P4 C01 I1 127.5(3) . . ?
P2 C01 I1 122.3(3) . . ?
P1 C01 I1 109.4(2) . . ?
I5 C01 I1 114.8(2) . . ?
Cl5 C01 I1 110.31(19) . . ?
C02 C01 I2 166.1(5) . . ?
P3 C01 I2 69.9(2) . . ?
C04 C01 I2 73.7(3) . . ?
C03 C01 I2 117.1(3) . . ?
P4 C01 I2 117.0(3) . . ?
P2 C01 I2 65.86(17) . . ?
P1 C01 I2 103.7(2) . . ?
I5 C01 I2 107.44(18) . . ?
Cl5 C01 I2 112.18(19) . . ?
I1 C01 I2 110.71(19) . . ?
C02 C01 Cl2 166.6(5) . . ?
P3 C01 Cl2 75.1(2) . . ?
C04 C01 Cl2 71.6(3) . . ?
C03 C01 Cl2 116.2(3) . . ?
P4 C01 Cl2 121.8(3) . . ?
P2 C01 Cl2 68.36(17) . . ?
P1 C01 Cl2 106.1(2) . . ?
I5 C01 Cl2 110.49(19) . . ?
Cl5 C01 Cl2 115.02(19) . . ?
I1 C01 Cl2 105.44(18) . . ?
I2 C01 Cl2 5.27(2) . . ?

loop_
_geom_bond_atom_site_label_1
_geom_bond_atom_site_label_2
_geom_bond_distance
_geom_bond_site_symmetry_2
_geom_bond_publ_flag
I1 C02 2.063(5) . ?
I1 C04 2.104(5) . ?
I1 C03 2.123(5) . ?
I1 C01 2.128(4) . ?
I2 P3 2.0968(15) . ?
I2 P2 2.1052(16) . ?
I2 C04 2.168(5) . ?
I2 C01 2.211(4) . ?
I3 P1 2.0693(16) . ?
I3 C04 2.090(5) . ?
I3 P2 2.1046(15) . ?
I3 C03 2.141(5) . ?
I4 P1 2.0912(16) . ?
I4 P4 2.1178(16) . ?
I4 C02 2.168(5) . ?
I4 C03 2.186(5) . ?
I5 P3 2.0638(15) . ?
I5 C01 2.091(4) . ?
I5 P4 2.0969(16) . ?
I5 C02 2.143(5) . ?
Cl2 C04 2.159(5) . ?
Cl2 P2 2.1935(17) . ?
Cl2 P3 2.2206(16) . ?
Cl2 C01 2.244(4) . ?
Cl3 C04 2.046(5) . ?
Cl3 P2 2.1469(16) . ?
Cl3 C03 2.162(5) . ?
Cl3 P1 2.1786(17) . ?
Cl4 C02 2.139(5) . ?
Cl4 P4 2.1767(17) . ?
Cl4 P1 2.1907(17) . ?
Cl4 C03 2.200(5) . ?
Cl5 C02 2.113(5) . ?
Cl5 C01 2.127(4) . ?
Cl5 P4 2.1310(16) . ?
Cl5 P3 2.1704(16) . ?
Cl1 P4 2.0199(16) . ?
Cl1 P2 2.0173(16) . ?
Cl1 P3 2.0375(16) . ?
Cl1 P1 2.0411(17) . ?
Al1 O4 1.7194(12) . ?
Al1 O3 1.7270(12) . ?
Al1 O2 1.7404(12) . ?
Al1 O1 1.7476(13) . ?
O1 C1 1.3191(17) . ?
O2 C5 1.3394(17) . ?
O3 C9 1.3716(16) . ?
O4 C13 1.3693(16) . ?
C1 C4 1.546(2) . ?
C1 C3 1.582(2) . ?
C1 C2 1.598(2) . ?
C2 F3 1.345(2) . ?
C2 F2 1.354(2) . ?
C2 F1 1.396(2) . ?
C3 F5 1.311(2) . ?
C3 F6 1.317(2) . ?
C3 F4 1.3500(18) . ?
C4 F8 1.3258(19) . ?
C4 F9 1.3448(19) . ?
C4 F7 1.3588(19) . ?
C5 C8 1.5454(19) . ?
C5 C6 1.554(2) . ?
C5 C7 1.595(2) . ?
C6 F12 1.322(2) . ?
C6 F10 1.330(2) . ?
C6 F11 1.3609(18) . ?
C7 F14 1.3274(18) . ?
C7 F15 1.3424(18) . ?
C7 F13 1.401(2) . ?
C8 F18 1.3249(18) . ?
C8 F17 1.3249(18) . ?
C8 F16 1.3598(19) . ?
C9 C10 1.482(3) . ?
C9 C11 1.491(3) . ?
C9 C12 1.553(3) . ?
C10 F20 1.311(2) . ?
C10 F21 1.359(2) . ?
C10 F19 1.360(2) . ?
C11 F24 1.320(4) . ?
C11 F23 1.332(2) . ?
C11 F22 1.451(5) . ?
C12 F26 1.237(2) . ?
C12 F27 1.331(2) . ?
C12 F25 1.490(3) . ?
C13 C14 1.510(3) . ?
C13 C15 1.525(2) . ?
C13 C16 1.532(3) . ?
C14 F29 1.302(3) . ?
C14 F30 1.319(2) . ?
C14 F28 1.348(2) . ?
C15 F33 1.303(3) . ?
C15 F32 1.329(2) . ?
C15 F31 1.450(4) . ?
C16 F35 1.270(3) . ?
C16 F36 1.337(3) . ?
C16 F34 1.479(3) . ?
P1 C03 1.055(5) . ?
P1 P2 1.080(2) . ?
P1 P4 1.121(2) . ?
P1 C04 1.511(5) . ?
P1 P3 1.548(2) . ?
P1 C02 1.555(5) . ?
P1 C01 1.749(5) . ?
P2 P3 1.120(2) . ?
P2 C04 1.136(5) . ?
P2 C03 1.436(5) . ?
P2 C01 1.506(5) . ?
P2 P4 1.555(2) . ?
P2 C02 1.878(5) . ?
P3 C01 1.057(5) . ?
P3 P4 1.068(2) . ?
P3 C02 1.525(5) . ?
P3 C04 1.581(5) . ?
P3 C03 1.732(5) . ?
P4 C02 1.162(5) . ?
P4 C01 1.418(5) . ?
P4 C03 1.475(5) . ?
P4 C04 1.898(5) . ?
C02 C01 0.882(6) . ?
C02 C03 0.960(7) . ?
C02 C04 1.444(7) . ?
C04 C03 0.910(7) . ?
C04 C01 1.061(6) . ?
C03 C01 1.238(6) . ?
